data_7036714
loop_
_publ_author_name
'Liu, Guang-Ning'
'Zhang, Ming-Jian'
'Liu, Wan-Qing'
'Sun, Hui'
'Li, Xin-Yu'
'Li, Ke'
'Ren, Cai-Ze'
'Zhang, Zhen-Wei'
'Li, Cuncheng'

_publ_section_title
;
 Structures and multiple properties of two polar metal-organic frameworks
 based on achiral N,O-coordinated ligands: toward multifunctional
 materials.
;
_journal_issue 43
_journal_name_full 'Dalton transactions (Cambridge, England : 2003)'
_journal_page_first 18882
_journal_page_last 18892
_journal_paper_doi 10.1039/c5dt02374b
_journal_volume 44
_journal_year 2015
_chemical_formula_moiety 'C42 H52 Co4 N6 O39'
_chemical_formula_sum 'C42 H52 Co4 N6 O39'
_chemical_formula_weight 1500.62
_chemical_melting_point ?
_chemical_properties_physical Moisture-sensitive
_space_group_IT_number 36
_symmetry_cell_setting orthorhombic
_symmetry_space_group_name_Hall 'C 2c -2'
_symmetry_space_group_name_H-M 'C m c 21'
_atom_sites_solution_hydrogens geom
_atom_sites_solution_primary direct
_atom_sites_solution_secondary difmap
_audit_creation_method SHELXL-97
_audit_update_record
;
2015-08-25 deposited with the CCDC.
2015-09-09 downloaded from the CCDC.
;
_cell_angle_alpha 90.00
_cell_angle_beta 90.00
_cell_angle_gamma 90.00
_cell_formula_units_Z 4
_cell_length_a 25.7987(12)
_cell_length_b 23.5734(12)
_cell_length_c 9.7527(5)
_cell_measurement_reflns_used 3956
_cell_measurement_temperature 77(2)
_cell_measurement_theta_max 26.6350
_cell_measurement_theta_min 3.4550
_cell_volume 5931.2(5)
_computing_cell_refinement
;                                                                
CrysAlisPro, Agilent Technologies,                               
Version 1.171.35.21 (release 20-01-2012 CrysAlis171 .NET)        
;
_computing_data_collection
;                                                                
CrysAlisPro, Agilent Technologies,                               
Version 1.171.35.21 (release 20-01-2012 CrysAlis171 .NET)        
;
_computing_data_reduction
;                                                                
CrysAlisPro, Agilent Technologies,                               
Version 1.171.35.21 (release 20-01-2012 CrysAlis171 .NET)        
;
_computing_molecular_graphics 'SHELXL-97 (Sheldrick, 1997)'
_computing_publication_material 'SHELXL-97 (Sheldrick, 1997)'
_computing_structure_refinement 'SHELXL-97 (Sheldrick, 1997)'
_computing_structure_solution 'SHELXS-97 (Sheldrick, 1990)'
_diffrn_ambient_temperature 77(2)
_diffrn_detector_area_resol_mean 16.0355
_diffrn_measured_fraction_theta_full 0.995
_diffrn_measured_fraction_theta_max 0.995
_diffrn_measurement_device_type 'Xcalibur, Eos, Gemini'
_diffrn_measurement_method '\w scans'
_diffrn_radiation_monochromator graphite
_diffrn_radiation_source 'fine-focus sealed tube'
_diffrn_radiation_type MoK\a
_diffrn_radiation_wavelength 0.71073
_diffrn_reflns_av_R_equivalents 0.0000
_diffrn_reflns_av_unetI/netI 0.0720
_diffrn_reflns_limit_h_max 31
_diffrn_reflns_limit_h_min 0
_diffrn_reflns_limit_k_max 28
_diffrn_reflns_limit_k_min 0
_diffrn_reflns_limit_l_max 11
_diffrn_reflns_limit_l_min -11
_diffrn_reflns_number 5502
_diffrn_reflns_theta_full 25.50
_diffrn_reflns_theta_max 25.50
_diffrn_reflns_theta_min 3.14
_exptl_absorpt_coefficient_mu 1.210
_exptl_absorpt_correction_T_max 0.9094
_exptl_absorpt_correction_T_min 0.7518
_exptl_absorpt_correction_type multi-scan
_exptl_absorpt_process_details
;                                                         
CrysAlisPro, Agilent Technologies,                        
Version 1.171.35.21 (release 20-01-2012 CrysAlis171 .NET) 
(compiled Jan 23 2012,18:06:46)                           
Empirical absorption correction using spherical harmonics,
 implemented in SCALE3 ABSPACK scaling algorithm.         
;
_exptl_crystal_colour purple
_exptl_crystal_density_diffrn 1.680
_exptl_crystal_density_meas ?
_exptl_crystal_density_method 'not measured'
_exptl_crystal_description chip
_exptl_crystal_F_000 3064
_exptl_crystal_preparation 'Magnetic properties'
_exptl_crystal_size_max 0.25
_exptl_crystal_size_mid 0.25
_exptl_crystal_size_min 0.08
_platon_squeeze_details
; 
 The molecular formula was calculated and confirmed by the elemental 
 analysis data and thermogravimetric analyses.
;
_refine_diff_density_max 0.546
_refine_diff_density_min -0.472
_refine_diff_density_rms 0.088
_refine_ls_abs_structure_details 'Flack H D (1983), Acta Cryst. A39, 876-881'
_refine_ls_abs_structure_Flack 0.02(2)
_refine_ls_extinction_method none
_refine_ls_goodness_of_fit_ref 1.005
_refine_ls_hydrogen_treatment mixed
_refine_ls_matrix_type full
_refine_ls_number_parameters 421
_refine_ls_number_reflns 5502
_refine_ls_number_restraints 24
_refine_ls_restrained_S_all 1.020
_refine_ls_R_factor_all 0.0674
_refine_ls_R_factor_gt 0.0523
_refine_ls_shift/su_max 0.001
_refine_ls_shift/su_mean 0.000
_refine_ls_structure_factor_coef Fsqd
_refine_ls_weighting_details 'calc w=1/[\s^2^(Fo^2^)+(0.0801P)^2^+0.0000P] where P=(Fo^2^+2Fc^2^)/3'
_refine_ls_weighting_scheme calc
_refine_ls_wR_factor_gt 0.1278
_refine_ls_wR_factor_ref 0.1386
_reflns_number_gt 4505
_reflns_number_total 5502
_reflns_threshold_expression >2sigma(I)
_cod_data_source_file c5dt02374b2.cif
_cod_data_source_block 36
_cod_depositor_comments
;
The following automatic conversions were performed:

'_chemical_melting_point' value 'not measured' was changed to '?' -
the value is undefined or not given.

'_exptl_crystal_density_meas' value 'not measured' was changed to '?'
- the value is perceived as not measured.

Automatic conversion script
Id: cif_fix_values 3271 2015-04-21 07:52:19Z andrius 

 Adding full bibliography for 7036713--7036714.cif.
;
_cod_original_sg_symbol_H-M Cmc2(1)
_cod_database_code 7036714

loop_
_symmetry_equiv_pos_as_xyz
'x, y, z'
'-x, -y, z+1/2'
'x, -y, z+1/2'
'-x, y, z'
'x+1/2, y+1/2, z'
'-x+1/2, -y+1/2, z+1/2'
'x+1/2, -y+1/2, z+1/2'
'-x+1/2, y+1/2, z'

loop_
_atom_site_label
_atom_site_type_symbol
_atom_site_fract_x
_atom_site_fract_y
_atom_site_fract_z
_atom_site_U_iso_or_equiv
_atom_site_adp_type
_atom_site_occupancy
_atom_site_symmetry_multiplicity
_atom_site_calc_flag
_atom_site_refinement_flags
Co1 Co 0.24119(2) 0.86284(2) 0.52182(7) 0.02969(14) Uani 1 1 d .
Co2 Co 0.0000 0.82340(4) 0.93498(9) 0.0295(2) Uani 1 2 d S
Co3 Co 0.5000 0.75752(3) 0.74742(9) 0.0299(2) Uani 1 2 d S
O11 O 0.30145(14) 0.95487(15) 0.2302(4) 0.0528(10) Uani 1 1 d .
O12 O 0.28507(12) 0.91774(13) 0.4389(4) 0.0379(8) Uani 1 1 d .
O13 O 0.05710(15) 0.85146(14) 0.0639(4) 0.0524(10) Uani 1 1 d .
O14 O 0.05863(13) 0.80178(15) 0.2584(4) 0.0497(9) Uani 1 1 d .
O21 O 0.28240(12) 0.80485(13) 0.4443(4) 0.0365(8) Uani 1 1 d D
H21A H 0.2996(9) 0.8247(12) 0.388(3) 0.055 Uiso 1 1 d D
O22 O 0.29113(16) 0.71134(16) 0.4384(5) 0.0698(13) Uani 1 1 d .
O23 O 0.07612(16) 0.71447(15) 0.8759(5) 0.0665(13) Uani 1 1 d .
O24 O 0.05889(12) 0.80108(14) 0.7980(3) 0.0439(9) Uani 1 1 d .
O31 O 0.19183(13) 0.96362(14) 0.8106(4) 0.0462(9) Uani 1 1 d .
O32 O 0.19963(12) 0.91792(12) 0.6109(3) 0.0354(8) Uani 1 1 d .
O33 O 0.42665(17) 0.8324(2) 0.9629(5) 0.0830(14) Uani 1 1 d DU
H33B H 0.4482(8) 0.8052(9) 0.953(8) 0.124 Uiso 1 1 d D
O34 O 0.43916(13) 0.81673(15) 0.7397(4) 0.0491(10) Uani 1 1 d .
N11 N 0.20025(15) 0.87035(15) 0.3558(4) 0.0300(9) Uani 1 1 d .
N21 N 0.20035(13) 0.80167(14) 0.5955(4) 0.0278(9) Uani 1 1 d .
N31 N 0.28519(15) 0.86986(15) 0.6801(4) 0.0311(9) Uani 1 1 d .
C11 C 0.2737(2) 0.9286(2) 0.3119(6) 0.0396(13) Uani 1 1 d .
C12 C 0.22247(18) 0.90639(19) 0.2678(5) 0.0349(12) Uani 1 1 d .
C13 C 0.19929(19) 0.9220(2) 0.1475(5) 0.0386(13) Uani 1 1 d .
H13A H 0.2151 0.9482 0.0897 0.046 Uiso 1 1 calc R
C14 C 0.1514(2) 0.89822(19) 0.1124(5) 0.0393(13) Uani 1 1 d .
H14A H 0.1355 0.9069 0.0295 0.047 Uiso 1 1 calc R
C15 C 0.12836(18) 0.86124(17) 0.2051(5) 0.0307(11) Uani 1 1 d .
C16 C 0.15441(18) 0.84765(19) 0.3251(5) 0.0327(11) Uani 1 1 d .
H16A H 0.1395 0.8220 0.3858 0.039 Uiso 1 1 calc R
C17 C 0.07649(19) 0.83592(19) 0.1729(5) 0.0334(12) Uani 1 1 d .
C21 C 0.2686(2) 0.7538(2) 0.4761(5) 0.0391(13) Uani 1 1 d .
C22 C 0.22120(18) 0.75063(19) 0.5616(4) 0.0295(11) Uani 1 1 d .
C23 C 0.19971(18) 0.70055(19) 0.6037(5) 0.0351(12) Uani 1 1 d .
H23A H 0.2151 0.6662 0.5804 0.042 Uiso 1 1 calc R
C24 C 0.1548(2) 0.70145(19) 0.6813(5) 0.0373(12) Uani 1 1 d .
H24A H 0.1398 0.6678 0.7113 0.045 Uiso 1 1 calc R
C25 C 0.13243(19) 0.75401(18) 0.7141(5) 0.0312(11) Uani 1 1 d .
C26 C 0.15730(17) 0.80307(18) 0.6686(5) 0.0289(11) Uani 1 1 d .
H26A H 0.1430 0.8381 0.6907 0.035 Uiso 1 1 calc R
C27 C 0.0848(2) 0.7570(2) 0.8027(5) 0.0367(12) Uani 1 1 d .
C31 C 0.21569(17) 0.93372(18) 0.7301(5) 0.0328(11) Uani 1 1 d .
C32 C 0.26737(17) 0.90894(19) 0.7669(5) 0.0308(11) Uani 1 1 d .
C33 C 0.29646(19) 0.9268(2) 0.8795(5) 0.0382(12) Uani 1 1 d .
H33A H 0.2837 0.9546 0.9384 0.046 Uiso 1 1 calc R
C34 C 0.3433(2) 0.9033(2) 0.9016(5) 0.0406(13) Uani 1 1 d .
H34A H 0.3629 0.9141 0.9773 0.049 Uiso 1 1 calc R
C35 C 0.36244(19) 0.8625(2) 0.8104(5) 0.0394(13) Uani 1 1 d .
C36 C 0.33240(19) 0.84730(19) 0.7016(5) 0.0336(12) Uani 1 1 d .
H36A H 0.3449 0.8204 0.6401 0.040 Uiso 1 1 calc R
C37 C 0.4139(2) 0.8354(2) 0.8376(6) 0.0474(14) Uani 1 1 d .
O1W O 0.0000 0.74036(16) 1.0306(5) 0.0337(11) Uani 1 2 d SD
H1WA H 0.0000 0.7232(8) 1.1069(14) 0.051 Uiso 1 2 d SD
H1WB H 0.0000 0.7752(4) 1.052(3) 0.051 Uiso 1 2 d SD
O2W O 0.0000 0.90406(18) 0.8400(5) 0.0473(14) Uani 1 2 d SD
H2WA H 0.0000 0.8795(6) 0.7764(18) 0.071 Uiso 1 2 d SD
H2WB H 0.0000 0.9358(5) 0.799(3) 0.071 Uiso 1 2 d SD
O3W O 0.5000 0.75567(18) 0.9661(5) 0.0466(14) Uani 1 2 d SD
H3WA H 0.5000 0.7881(5) 1.003(3) 0.070 Uiso 1 2 d SD
H3WB H 0.5000 0.7320(7) 1.0313(18) 0.070 Uiso 1 2 d SD
O4W O 0.08215(19) 0.9815(2) 0.8152(7) 0.103(2) Uani 1 1 d .
O5W O 0.5000 0.6395(3) 1.0459(10) 0.120(3) Uani 1 2 d SU
O6W O 0.0921(3) 0.9383(3) 0.5277(11) 0.066(2) Uani 0.50 1 d P
O7W O 0.0000 1.0332(5) 0.6487(15) 0.101(6) Uani 0.50 2 d SP
O8W O 0.1004(5) 0.6029(4) 0.9446(14) 0.115(4) Uani 0.50 1 d P

loop_
_atom_site_aniso_label
_atom_site_aniso_U_11
_atom_site_aniso_U_22
_atom_site_aniso_U_33
_atom_site_aniso_U_23
_atom_site_aniso_U_13
_atom_site_aniso_U_12
Co1 0.0248(3) 0.0358(3) 0.0284(3) -0.0004(3) 0.0002(3) 0.0001(3)
Co2 0.0238(4) 0.0391(4) 0.0255(4) 0.0047(4) 0.000 0.000
Co3 0.0233(4) 0.0398(4) 0.0265(4) -0.0056(4) 0.000 0.000
O11 0.048(2) 0.063(2) 0.048(2) 0.0109(19) 0.0007(19) -0.0255(18)
O12 0.0299(17) 0.0486(17) 0.0353(17) 0.0083(16) -0.0035(16) -0.0054(15)
O13 0.047(2) 0.062(2) 0.048(2) 0.0142(17) -0.0154(18) -0.0204(18)
O14 0.0403(18) 0.067(2) 0.042(2) 0.0195(18) -0.0143(18) -0.0242(18)
O21 0.0298(16) 0.0447(17) 0.0351(18) -0.0002(16) 0.0151(15) 0.0019(15)
O22 0.079(3) 0.054(2) 0.076(3) 0.005(2) 0.048(2) 0.022(2)
O23 0.061(2) 0.055(2) 0.083(3) 0.028(2) 0.036(2) 0.013(2)
O24 0.0352(17) 0.0564(19) 0.040(2) 0.0143(16) 0.0144(16) 0.0085(17)
O31 0.0379(18) 0.0533(19) 0.048(2) -0.0072(17) 0.0045(17) 0.0173(17)
O32 0.0314(18) 0.0372(15) 0.0376(19) -0.0035(14) -0.0031(15) 0.0029(15)
O33 0.067(2) 0.119(3) 0.063(3) -0.014(2) -0.010(2) 0.042(2)
O34 0.0406(19) 0.069(2) 0.037(2) -0.0035(19) 0.0053(18) 0.0201(18)
N11 0.030(2) 0.0359(18) 0.025(2) 0.0064(16) -0.0015(17) -0.0048(17)
N21 0.0220(18) 0.0340(18) 0.027(2) -0.0007(17) 0.0016(16) 0.0067(16)
N31 0.025(2) 0.0365(18) 0.032(2) -0.0003(17) 0.0017(17) 0.0021(17)
C11 0.038(3) 0.034(2) 0.047(3) -0.002(2) 0.007(3) -0.002(2)
C12 0.031(2) 0.035(2) 0.038(3) -0.002(2) 0.003(2) -0.007(2)
C13 0.032(3) 0.049(3) 0.035(3) 0.014(2) -0.001(2) -0.010(2)
C14 0.049(3) 0.044(2) 0.025(3) 0.005(2) -0.006(2) -0.006(3)
C15 0.028(2) 0.034(2) 0.030(3) -0.0052(19) 0.003(2) -0.003(2)
C16 0.030(2) 0.040(2) 0.029(3) 0.008(2) 0.001(2) -0.003(2)
C17 0.031(3) 0.040(2) 0.030(3) -0.002(2) -0.010(2) 0.006(2)
C21 0.046(3) 0.042(3) 0.029(3) 0.003(2) 0.013(2) 0.009(2)
C22 0.030(2) 0.040(2) 0.018(2) -0.0022(18) -0.0009(18) 0.006(2)
C23 0.035(3) 0.034(2) 0.036(3) -0.002(2) 0.007(2) 0.006(2)
C24 0.040(3) 0.035(2) 0.037(3) 0.004(2) 0.005(2) -0.002(2)
C25 0.029(2) 0.036(2) 0.029(2) 0.0026(19) 0.000(2) 0.004(2)
C26 0.026(2) 0.036(2) 0.025(2) -0.0021(19) -0.0031(19) 0.008(2)
C27 0.032(3) 0.042(2) 0.036(3) 0.007(2) 0.008(2) 0.004(2)
C31 0.021(2) 0.033(2) 0.044(3) 0.000(2) 0.003(2) 0.001(2)
C32 0.025(2) 0.039(2) 0.029(3) 0.003(2) 0.007(2) 0.006(2)
C33 0.036(3) 0.044(2) 0.034(3) -0.009(2) 0.003(2) 0.004(2)
C34 0.043(3) 0.048(3) 0.031(3) -0.005(2) -0.006(2) 0.009(3)
C35 0.035(3) 0.053(3) 0.030(3) -0.002(2) 0.001(2) 0.007(2)
C36 0.031(3) 0.037(2) 0.033(3) -0.005(2) -0.001(2) 0.002(2)
C37 0.041(3) 0.070(3) 0.031(3) -0.008(3) -0.010(2) 0.015(3)
O1W 0.037(2) 0.040(2) 0.024(2) 0.007(2) 0.000 0.000
O2W 0.054(3) 0.038(2) 0.050(3) 0.018(2) 0.000 0.000
O3W 0.068(4) 0.043(2) 0.028(3) -0.003(2) 0.000 0.000
O4W 0.073(3) 0.093(3) 0.143(5) 0.011(4) 0.024(4) -0.016(3)
O5W 0.167(7) 0.098(5) 0.094(5) 0.019(4) 0.000 0.000
O6W 0.048(4) 0.077(5) 0.072(6) 0.011(5) -0.006(5) 0.011(4)
O7W 0.174(16) 0.053(6) 0.077(9) 0.046(6) 0.000 0.000
O8W 0.144(10) 0.078(6) 0.122(9) -0.027(7) -0.035(9) 0.012(7)

loop_
_atom_type_symbol
_atom_type_description
_atom_type_scat_dispersion_real
_atom_type_scat_dispersion_imag
_atom_type_scat_source
C C 0.0033 0.0016 'International Tables Vol C Tables 4.2.6.8 and 6.1.1.4'
H H 0.0000 0.0000 'International Tables Vol C Tables 4.2.6.8 and 6.1.1.4'
N N 0.0061 0.0033 'International Tables Vol C Tables 4.2.6.8 and 6.1.1.4'
O O 0.0106 0.0060 'International Tables Vol C Tables 4.2.6.8 and 6.1.1.4'
Co Co 0.3494 0.9721 'International Tables Vol C Tables 4.2.6.8 and 6.1.1.4'

loop_
_geom_angle_atom_site_label_1
_geom_angle_atom_site_label_2
_geom_angle_atom_site_label_3
_geom_angle
_geom_angle_site_symmetry_1
_geom_angle_site_symmetry_3
O21 Co1 O32 175.99(15) . .
O21 Co1 O12 89.28(14) . .
O32 Co1 O12 93.75(14) . .
O21 Co1 N31 92.93(16) . .
O32 Co1 N31 84.66(15) . .
O12 Co1 N31 86.06(16) . .
O21 Co1 N21 85.14(14) . .
O32 Co1 N21 91.86(14) . .
O12 Co1 N21 174.36(15) . .
N31 Co1 N21 95.05(16) . .
O21 Co1 N11 92.21(16) . .
O32 Co1 N11 90.69(15) . .
O12 Co1 N11 84.67(15) . .
N31 Co1 N11 169.34(15) . .
N21 Co1 N11 94.69(15) . .
O13 Co2 O13 92.1(2) 1_556 4_556
O13 Co2 O24 175.64(14) 1_556 4
O13 Co2 O24 87.17(15) 4_556 4
O13 Co2 O24 87.17(15) 1_556 .
O13 Co2 O24 175.64(14) 4_556 .
O24 Co2 O24 93.25(19) 4 .
O13 Co2 O2W 88.77(14) 1_556 .
O13 Co2 O2W 88.77(14) 4_556 .
O24 Co2 O2W 86.93(14) 4 .
O24 Co2 O2W 86.93(14) . .
O13 Co2 O1W 91.58(13) 1_556 .
O13 Co2 O1W 91.58(13) 4_556 .
O24 Co2 O1W 92.73(13) 4 .
O24 Co2 O1W 92.73(13) . .
O2W Co2 O1W 179.50(19) . .
O13 Co2 H1WB 78.0(5) 1_556 .
O13 Co2 H1WB 78.0(5) 4_556 .
O24 Co2 H1WB 106.0(5) 4 .
O24 Co2 H1WB 106.0(5) . .
O2W Co2 H1WB 160.8(8) . .
O1W Co2 H1WB 19.7(7) . .
O13 Co2 H2WA 104.9(2) 1_556 .
O13 Co2 H2WA 104.9(2) 4_556 .
O24 Co2 H2WA 71.2(2) 4 .
O24 Co2 H2WA 71.2(2) . .
O2W Co2 H2WA 23.5(3) . .
O1W Co2 H2WA 156.0(3) . .
H1WB Co2 H2WA 175.7(8) . .
O14 Co3 O14 94.3(2) 7_565 6_565
O14 Co3 O34 84.51(14) 7_565 4_655
O14 Co3 O34 178.55(16) 6_565 4_655
O14 Co3 O34 178.55(15) 7_565 .
O14 Co3 O34 84.51(14) 6_565 .
O34 Co3 O34 96.6(2) 4_655 .
O14 Co3 O1W 93.91(13) 7_565 6_564
O14 Co3 O1W 93.91(13) 6_565 6_564
O34 Co3 O1W 87.05(13) 4_655 6_564
O34 Co3 O1W 87.05(13) . 6_564
O14 Co3 O3W 86.22(13) 7_565 .
O14 Co3 O3W 86.22(13) 6_565 .
O34 Co3 O3W 92.83(13) 4_655 .
O34 Co3 O3W 92.83(13) . .
O1W Co3 O3W 179.82(16) 6_564 .
C11 O12 Co1 113.9(3) . .
C17 O13 Co2 136.6(3) . 1_554
C17 O14 Co3 132.3(3) . 6_564
C21 O21 Co1 115.0(3) . .
C21 O21 H21A 144(2) . .
Co1 O21 H21A 99(2) . .
C27 O24 Co2 125.5(3) . .
C31 O32 Co1 115.4(3) . .
C37 O33 H33B 96(5) . .
C37 O34 Co3 127.0(4) . .
C16 N11 C12 119.5(4) . .
C16 N11 Co1 129.3(3) . .
C12 N11 Co1 111.1(3) . .
C26 N21 C22 119.1(4) . .
C26 N21 Co1 130.0(3) . .
C22 N21 Co1 110.8(3) . .
C32 N31 C36 119.1(4) . .
C32 N31 Co1 111.5(3) . .
C36 N31 Co1 128.7(3) . .
O11 C11 O12 125.5(5) . .
O11 C11 C12 120.3(5) . .
O12 C11 C12 114.1(4) . .
N11 C12 C13 122.3(4) . .
N11 C12 C11 114.8(4) . .
C13 C12 C11 122.9(4) . .
C12 C13 C14 119.2(4) . .
C12 C13 H13A 120.4 . .
C14 C13 H13A 120.4 . .
C15 C14 C13 118.1(4) . .
C15 C14 H14A 121.0 . .
C13 C14 H14A 121.0 . .
C16 C15 C14 119.1(4) . .
C16 C15 C17 121.2(4) . .
C14 C15 C17 119.7(4) . .
N11 C16 C15 121.8(4) . .
N11 C16 H16A 119.1 . .
C15 C16 H16A 119.1 . .
O13 C17 O14 128.3(5) . .
O13 C17 C15 115.2(4) . .
O14 C17 C15 116.5(4) . .
O22 C21 O21 124.3(5) . .
O22 C21 C22 121.6(5) . .
O21 C21 C22 114.1(4) . .
N21 C22 C23 122.1(4) . .
N21 C22 C21 114.8(4) . .
C23 C22 C21 123.1(4) . .
C22 C23 C24 119.4(4) . .
C22 C23 H23A 120.3 . .
C24 C23 H23A 120.3 . .
C23 C24 C25 118.9(4) . .
C23 C24 H24A 120.6 . .
C25 C24 H24A 120.6 . .
C26 C25 C24 118.0(4) . .
C26 C25 C27 121.3(4) . .
C24 C25 C27 120.5(4) . .
N21 C26 C25 122.5(4) . .
N21 C26 H26A 118.7 . .
C25 C26 H26A 118.7 . .
O24 C27 O23 126.6(5) . .
O24 C27 C25 117.3(4) . .
O23 C27 C25 116.0(4) . .
O31 C31 O32 125.8(4) . .
O31 C31 C32 121.3(5) . .
O32 C31 C32 112.9(4) . .
N31 C32 C33 121.6(4) . .
N31 C32 C31 115.1(4) . .
C33 C32 C31 123.3(4) . .
C34 C33 C32 118.9(4) . .
C34 C33 H33A 120.5 . .
C32 C33 H33A 120.5 . .
C33 C34 C35 119.9(5) . .
C33 C34 H34A 120.1 . .
C35 C34 H34A 120.1 . .
C36 C35 C34 118.3(5) . .
C36 C35 C37 122.0(5) . .
C34 C35 C37 119.6(5) . .
N31 C36 C35 122.2(4) . .
N31 C36 H36A 118.9 . .
C35 C36 H36A 118.9 . .
O34 C37 O33 126.1(5) . .
O34 C37 C35 118.8(5) . .
O33 C37 C35 115.1(5) . .
Co3 O1W Co2 114.12(18) 6_565 .
Co3 O1W H1WA 29.9(14) 6_565 .
Co2 O1W H1WA 144.0(15) . .
Co3 O1W H1WB 74(2) 6_565 .
Co2 O1W H1WB 40(2) . .
H1WA O1W H1WB 104(2) . .
Co2 O2W H2WA 73.0(14) . .
Co2 O2W H2WB 178.1(18) . .
H2WA O2W H2WB 105.2(19) . .
Co3 O3W H3WA 114.1(18) . .
Co3 O3W H3WB 140.0(15) . .
H3WA O3W H3WB 106(2) . .

loop_
_geom_bond_atom_site_label_1
_geom_bond_atom_site_label_2
_geom_bond_distance
_geom_bond_site_symmetry_2
Co1 O21 1.889(3) .
Co1 O32 1.895(3) .
Co1 O12 1.900(3) .
Co1 N31 1.923(4) .
Co1 N21 1.925(4) .
Co1 N11 1.941(4) .
Co2 O13 2.047(4) 1_556
Co2 O13 2.047(4) 4_556
Co2 O24 2.090(3) 4
Co2 O24 2.090(3) .
Co2 O2W 2.115(4) .
Co2 O1W 2.168(4) .
Co2 H1WB 1.61(3) .
Co2 H2WA 2.04(2) .
Co3 O14 2.062(3) 7_565
Co3 O14 2.062(3) 6_565
Co3 O34 2.102(3) 4_655
Co3 O34 2.102(3) .
Co3 O1W 2.115(5) 6_564
Co3 O3W 2.133(5) .
O11 C11 1.238(6) .
O12 C11 1.298(6) .
O13 C17 1.230(6) .
O13 Co2 2.047(4) 1_554
O14 C17 1.248(6) .
O14 Co3 2.062(3) 6_564
O21 C21 1.293(6) .
O21 H21A 0.849(10) .
O22 C21 1.214(6) .
O23 C27 1.250(6) .
O24 C27 1.238(6) .
O31 C31 1.221(6) .
O32 C31 1.289(6) .
O33 C37 1.267(7) .
O33 H33B 0.855(10) .
O34 C37 1.236(6) .
N11 C16 1.332(6) .
N11 C12 1.337(6) .
N21 C26 1.320(6) .
N21 C22 1.359(5) .
N31 C32 1.333(6) .
N31 C36 1.346(6) .
C11 C12 1.484(7) .
C12 C13 1.367(7) .
C13 C14 1.399(7) .
C13 H13A 0.9300 .
C14 C15 1.390(7) .
C14 H14A 0.9300 .
C15 C16 1.387(7) .
C15 C17 1.499(7) .
C16 H16A 0.9300 .
C21 C22 1.482(7) .
C22 C23 1.368(6) .
C23 C24 1.383(7) .
C23 H23A 0.9300 .
C24 C25 1.404(6) .
C24 H24A 0.9300 .
C25 C26 1.395(6) .
C25 C27 1.503(7) .
C26 H26A 0.9300 .
C31 C32 1.499(6) .
C32 C33 1.395(7) .
C33 C34 1.347(7) .
C33 H33A 0.9300 .
C34 C35 1.399(7) .
C34 H34A 0.9300 .
C35 C36 1.362(7) .
C35 C37 1.498(7) .
C36 H36A 0.9300 .
O1W Co3 2.115(5) 6_565
O1W H1WA 0.847(9) .
O1W H1WB 0.848(9) .
O2W H2WA 0.848(10) .
O2W H2WB 0.846(10) .
O3W H3WA 0.844(10) .
O3W H3WB 0.846(10) .

loop_
_platon_squeeze_void_nr
_platon_squeeze_void_average_x
_platon_squeeze_void_average_y
_platon_squeeze_void_average_z
_platon_squeeze_void_volume
_platon_squeeze_void_count_electrons
_platon_squeeze_void_content
1 0.500 0.000 -0.040 362 38 ' '
2 0.000 0.500 -0.040 362 38 ' '
